data_7150641
loop_
_publ_author_name
'Guo, Yong'
'Twamley, Brendan'
'Shreeve, Jean'ne M.'

_publ_section_title
;
 Pd-catalyzed arylation of silyl enol ethers of substituted
 \a-fluoroketones
;
_journal_issue 8
_journal_name_full 'Organic &amp; Biomolecular Chemistry'
_journal_page_first 1716
_journal_page_last 1722
_journal_paper_doi 10.1039/b900311h
_journal_volume 7
_journal_year 2009
_chemical_formula_moiety 'C16 H12 F N O3'
_chemical_formula_sum 'C16 H12 F N O3'
_chemical_formula_weight 285.27
_space_group_IT_number 33
_symmetry_cell_setting orthorhombic
_symmetry_space_group_name_Hall 'P 2c -2n'
_symmetry_space_group_name_H-M 'P n a 21'
_atom_sites_solution_hydrogens geom
_atom_sites_solution_primary direct
_atom_sites_solution_secondary difmap
_audit_creation_method SHELXL-97
_cell_angle_alpha 90.00
_cell_angle_beta 90.00
_cell_angle_gamma 90.00
_cell_formula_units_Z 8
_cell_length_a 27.274(3)
_cell_length_b 5.7146(7)
_cell_length_c 16.204(2)
_cell_measurement_reflns_used 8452
_cell_measurement_temperature 90(2)
_cell_measurement_theta_max 29.31
_cell_measurement_theta_min 2.92
_cell_volume 2525.6(5)
_computing_cell_refinement 'SAINT+ v. 7.23a (Bruker, 2006)'
_computing_data_collection 'SMART v. 5.632 (Bruker, 2006)'
_computing_data_reduction 'SAINT+ v. 7.23a (Bruker, 2006)'
_computing_molecular_graphics 'XP, SHELXTL v. 6.14 (Bruker, 2003)'
_computing_publication_material 'XCIF, SHELXTL, v. 6.14 (Bruker, 2003)'
_computing_structure_refinement 'XL, SHELXTL v. 6.14 (Bruker, 2003)'
_computing_structure_solution 'XS, SHELXTL v. 6.14 (Bruker, 2003)'
_diffrn_ambient_temperature 90(2)
_diffrn_detector_area_resol_mean 8.3
_diffrn_measured_fraction_theta_full 0.988
_diffrn_measured_fraction_theta_max 0.988
_diffrn_measurement_device_type 'Bruker/Siemens SMART APEX'
_diffrn_measurement_method '\w scans'
_diffrn_radiation_monochromator graphite
_diffrn_radiation_type MoK\a
_diffrn_radiation_wavelength 0.71073
_diffrn_reflns_av_R_equivalents 0.0655
_diffrn_reflns_av_sigmaI/netI 0.0375
_diffrn_reflns_limit_h_max 36
_diffrn_reflns_limit_h_min -38
_diffrn_reflns_limit_k_max 8
_diffrn_reflns_limit_k_min -8
_diffrn_reflns_limit_l_max 22
_diffrn_reflns_limit_l_min -21
_diffrn_reflns_number 37390
_diffrn_reflns_theta_full 30.06
_diffrn_reflns_theta_max 30.06
_diffrn_reflns_theta_min 1.49
_diffrn_source 'normal-focus sealed tube'
_exptl_absorpt_coefficient_mu 0.114
_exptl_absorpt_correction_T_max 0.992
_exptl_absorpt_correction_T_min 0.862
_exptl_absorpt_correction_type multi-scan
_exptl_absorpt_process_details 'SADABS-2007/4 (Bruker, 2007)'
_exptl_crystal_colour colorless
_exptl_crystal_density_diffrn 1.501
_exptl_crystal_density_method 'not measured'
_exptl_crystal_description needle
_exptl_crystal_F_000 1184
_exptl_crystal_size_max 0.53
_exptl_crystal_size_mid 0.15
_exptl_crystal_size_min 0.08
_refine_diff_density_max 0.456
_refine_diff_density_min -0.219
_refine_diff_density_rms 0.066
_refine_ls_abs_structure_details 'Flack H D (1983), Acta Cryst. A39, 876-881'
_refine_ls_extinction_method none
_refine_ls_goodness_of_fit_ref 1.024
_refine_ls_hydrogen_treatment constr
_refine_ls_matrix_type full
_refine_ls_number_parameters 379
_refine_ls_number_reflns 3771
_refine_ls_number_restraints 1
_refine_ls_restrained_S_all 1.024
_refine_ls_R_factor_all 0.0637
_refine_ls_R_factor_gt 0.0468
_refine_ls_shift/su_max 0.000
_refine_ls_shift/su_mean 0.000
_refine_ls_structure_factor_coef Fsqd
_refine_ls_weighting_details 'calc w=1/[\s^2^(Fo^2^)+(0.0669P)^2^+0.2842P] where P=(Fo^2^+2Fc^2^)/3'
_refine_ls_weighting_scheme calc
_refine_ls_wR_factor_gt 0.1052
_refine_ls_wR_factor_ref 0.1150
_reflns_number_gt 3083
_reflns_number_total 3771
_reflns_threshold_expression I>2\s(I)
_cod_data_source_file b900311h.txt
_cod_data_source_block bt1303
_cod_original_cell_volume 2525.5(5)
_cod_original_sg_symbol_H-M Pna2(1)
_cod_database_code 7150641

loop_
_symmetry_equiv_pos_as_xyz
'x, y, z'
'-x, -y, z+1/2'
'x+1/2, -y+1/2, z'
'-x+1/2, y+1/2, z+1/2'

loop_
_atom_site_label
_atom_site_type_symbol
_atom_site_fract_x
_atom_site_fract_y
_atom_site_fract_z
_atom_site_U_iso_or_equiv
_atom_site_adp_type
_atom_site_occupancy
_atom_site_symmetry_multiplicity
_atom_site_calc_flag
_atom_site_refinement_flags
_atom_site_disorder_assembly
_atom_site_disorder_group
C2 C 0.42577(9) 0.6092(5) 0.23408(16) 0.0195(5) Uani 1 1 d . . .
C3 C 0.40714(10) 0.4272(4) 0.28104(17) 0.0208(5) Uani 1 1 d . . .
H3 H 0.4277 0.3038 0.2998 0.025 Uiso 1 1 calc R . .
C4 C 0.35738(9) 0.4312(4) 0.29982(17) 0.0192(5) Uani 1 1 d . . .
H4 H 0.3435 0.3077 0.3314 0.023 Uiso 1 1 calc R . .
C5 C 0.32763(9) 0.6138(4) 0.27296(15) 0.0168(5) Uani 1 1 d . . .
C6 C 0.34759(9) 0.7935(4) 0.22584(18) 0.0206(5) Uani 1 1 d . . .
H6 H 0.3273 0.9177 0.2072 0.025 Uiso 1 1 calc R . .
C7 C 0.39723(9) 0.7921(4) 0.20588(17) 0.0205(5) Uani 1 1 d . . .
H7 H 0.4111 0.9141 0.1737 0.025 Uiso 1 1 calc R . .
C8 C 0.27302(9) 0.6075(4) 0.29170(16) 0.0170(5) Uani 1 1 d . . .
C9 C 0.24598(9) 0.4432(4) 0.23085(17) 0.0181(5) Uani 1 1 d . . .
C10 C 0.19201(9) 0.4613(4) 0.22917(16) 0.0173(5) Uani 1 1 d . . .
C11 C 0.16591(10) 0.2924(4) 0.18433(18) 0.0208(5) Uani 1 1 d . . .
H11 H 0.1831 0.1697 0.1573 0.025 Uiso 1 1 calc R . .
C12 C 0.11538(10) 0.3032(5) 0.17918(19) 0.0236(6) Uani 1 1 d . . .
H12 H 0.0977 0.1870 0.1496 0.028 Uiso 1 1 calc R . .
C13 C 0.09070(10) 0.4849(5) 0.21751(18) 0.0245(6) Uani 1 1 d . . .
H13 H 0.0560 0.4947 0.2131 0.029 Uiso 1 1 calc R . .
C14 C 0.11599(9) 0.6527(5) 0.26226(18) 0.0237(6) Uani 1 1 d . . .
H14 H 0.0985 0.7763 0.2881 0.028 Uiso 1 1 calc R . .
C15 C 0.16721(9) 0.6419(4) 0.26977(16) 0.0188(5) Uani 1 1 d . . .
C16 C 0.19450(9) 0.8197(4) 0.32066(18) 0.0217(5) Uani 1 1 d . . .
H16A H 0.1930 0.7734 0.3795 0.026 Uiso 1 1 calc R . .
H16B H 0.1781 0.9736 0.3151 0.026 Uiso 1 1 calc R . .
C17 C 0.24805(9) 0.8439(4) 0.29489(17) 0.0194(5) Uani 1 1 d . . .
H17A H 0.2498 0.9187 0.2399 0.023 Uiso 1 1 calc R . .
H17B H 0.2654 0.9458 0.3347 0.023 Uiso 1 1 calc R . .
C19 C 0.33006(9) 0.1220(5) 0.50833(16) 0.0187(5) Uani 1 1 d . . .
C20 C 0.34638(9) -0.0698(5) 0.46376(16) 0.0185(5) Uani 1 1 d . . .
H20 H 0.3242 -0.1889 0.4469 0.022 Uiso 1 1 calc R . .
C21 C 0.39578(9) -0.0837(4) 0.44440(16) 0.0189(5) Uani 1 1 d . . .
H21 H 0.4077 -0.2140 0.4140 0.023 Uiso 1 1 calc R . .
C22 C 0.42830(9) 0.0927(4) 0.46919(16) 0.0167(5) Uani 1 1 d . . .
C23 C 0.41045(9) 0.2814(5) 0.51463(18) 0.0207(5) Uani 1 1 d . . .
H23 H 0.4324 0.4004 0.5324 0.025 Uiso 1 1 calc R . .
C24 C 0.36114(9) 0.2973(5) 0.53421(18) 0.0223(6) Uani 1 1 d . . .
H24 H 0.3490 0.4265 0.5649 0.027 Uiso 1 1 calc R . .
C25 C 0.48237(9) 0.0710(4) 0.44969(16) 0.0176(5) Uani 1 1 d . . .
C26 C 0.50822(9) -0.1005(4) 0.50978(17) 0.0168(5) Uani 1 1 d . . .
C27 C 0.56280(9) -0.0939(4) 0.51028(16) 0.0173(5) Uani 1 1 d . . .
C28 C 0.58745(9) -0.2673(4) 0.55484(18) 0.0197(5) Uani 1 1 d . . .
H28 H 0.5693 -0.3884 0.5810 0.024 Uiso 1 1 calc R . .
C29 C 0.63805(9) -0.2641(5) 0.56122(18) 0.0218(6) Uani 1 1 d . . .
H29 H 0.6548 -0.3841 0.5903 0.026 Uiso 1 1 calc R . .
C30 C 0.66388(9) -0.0826(5) 0.52443(17) 0.0234(6) Uani 1 1 d . . .
H30 H 0.6985 -0.0756 0.5304 0.028 Uiso 1 1 calc R . .
C31 C 0.63994(10) 0.0885(5) 0.47916(18) 0.0221(5) Uani 1 1 d . . .
H31 H 0.6584 0.2097 0.4537 0.027 Uiso 1 1 calc R . .
C32 C 0.58901(9) 0.0846(4) 0.47056(16) 0.0179(5) Uani 1 1 d . . .
C33 C 0.56303(9) 0.2654(4) 0.41894(17) 0.0194(5) Uani 1 1 d . . .
H33A H 0.5639 0.2165 0.3603 0.023 Uiso 1 1 calc R . .
H33B H 0.5806 0.4163 0.4236 0.023 Uiso 1 1 calc R . .
C34 C 0.50968(9) 0.3002(4) 0.44517(17) 0.0178(5) Uani 1 1 d . . .
H34A H 0.5088 0.3771 0.4999 0.021 Uiso 1 1 calc R . .
H34B H 0.4931 0.4046 0.4051 0.021 Uiso 1 1 calc R . .
F1 F 0.26703(5) 0.4961(3) 0.36940(9) 0.0215(3) Uani 1 1 d . . .
F2 F 0.48635(5) -0.0432(3) 0.37149(10) 0.0220(3) Uani 1 1 d . . .
N1 N 0.47816(8) 0.6053(4) 0.21146(14) 0.0220(5) Uani 1 1 d . . .
N18 N 0.27760(8) 0.1389(4) 0.52954(14) 0.0212(5) Uani 1 1 d . . .
O1 O 0.50531(7) 0.4693(4) 0.24808(14) 0.0340(5) Uani 1 1 d . . .
O2 O 0.49183(7) 0.7387(4) 0.15692(13) 0.0283(5) Uani 1 1 d . . .
O3 O 0.26872(7) 0.3056(3) 0.18848(13) 0.0220(4) Uani 1 1 d . . .
O4 O 0.26493(7) 0.2919(4) 0.57837(13) 0.0260(5) Uani 1 1 d . . .
O5 O 0.24913(7) 0.0003(4) 0.49764(14) 0.0312(5) Uani 1 1 d . . .
O6 O 0.48471(6) -0.2334(3) 0.55212(14) 0.0220(4) Uani 1 1 d . . .

loop_
_atom_site_aniso_label
_atom_site_aniso_U_11
_atom_site_aniso_U_22
_atom_site_aniso_U_33
_atom_site_aniso_U_23
_atom_site_aniso_U_13
_atom_site_aniso_U_12
C2 0.0159(11) 0.0251(13) 0.0175(13) -0.0025(10) -0.0021(10) -0.0042(9)
C3 0.0214(12) 0.0215(12) 0.0194(13) 0.0025(10) -0.0032(10) 0.0005(10)
C4 0.0221(12) 0.0172(11) 0.0183(12) 0.0035(10) -0.0013(10) -0.0042(9)
C5 0.0169(11) 0.0200(11) 0.0135(12) -0.0016(9) -0.0007(9) -0.0021(9)
C6 0.0217(12) 0.0188(12) 0.0214(14) 0.0001(10) -0.0016(10) 0.0006(10)
C7 0.0227(12) 0.0178(12) 0.0210(14) 0.0022(10) 0.0006(11) -0.0042(10)
C8 0.0177(11) 0.0176(11) 0.0157(12) 0.0017(9) 0.0005(9) -0.0011(9)
C9 0.0216(12) 0.0131(11) 0.0196(12) 0.0026(9) -0.0011(10) -0.0023(9)
C10 0.0158(11) 0.0186(11) 0.0175(12) 0.0021(9) -0.0012(10) -0.0015(9)
C11 0.0230(13) 0.0188(12) 0.0208(14) 0.0000(10) -0.0002(11) -0.0002(10)
C12 0.0188(13) 0.0287(14) 0.0231(15) 0.0006(11) -0.0030(11) -0.0065(11)
C13 0.0198(12) 0.0287(14) 0.0250(14) 0.0071(12) -0.0021(11) 0.0010(10)
C14 0.0207(12) 0.0254(13) 0.0250(14) 0.0027(11) 0.0028(11) 0.0025(10)
C15 0.0217(12) 0.0182(12) 0.0164(12) 0.0035(10) 0.0009(10) -0.0010(10)
C16 0.0243(13) 0.0173(12) 0.0236(14) -0.0022(10) 0.0026(11) 0.0023(10)
C17 0.0207(12) 0.0162(11) 0.0214(13) 0.0007(11) 0.0003(10) -0.0009(10)
C19 0.0157(11) 0.0220(12) 0.0184(13) 0.0018(10) -0.0002(10) 0.0032(9)
C20 0.0200(12) 0.0189(12) 0.0167(13) 0.0001(10) -0.0030(10) -0.0020(9)
C21 0.0223(12) 0.0154(11) 0.0190(12) -0.0017(10) -0.0020(10) 0.0023(9)
C22 0.0174(11) 0.0155(11) 0.0172(12) 0.0016(9) -0.0014(10) 0.0007(9)
C23 0.0196(12) 0.0197(12) 0.0229(14) -0.0049(10) -0.0004(10) -0.0040(9)
C24 0.0228(13) 0.0191(12) 0.0248(15) -0.0050(10) 0.0007(11) 0.0030(10)
C25 0.0202(12) 0.0183(12) 0.0143(12) -0.0041(9) 0.0003(10) 0.0014(9)
C26 0.0185(12) 0.0136(10) 0.0182(12) -0.0049(9) -0.0005(10) 0.0008(9)
C27 0.0176(11) 0.0160(11) 0.0182(12) -0.0044(9) -0.0009(10) 0.0011(9)
C28 0.0194(12) 0.0194(12) 0.0204(14) -0.0025(10) -0.0016(11) 0.0009(9)
C29 0.0227(13) 0.0228(13) 0.0199(15) -0.0018(10) -0.0051(11) 0.0034(10)
C30 0.0158(11) 0.0281(14) 0.0263(15) -0.0059(11) -0.0013(10) 0.0007(10)
C31 0.0192(12) 0.0218(12) 0.0254(14) -0.0031(10) 0.0024(11) -0.0033(10)
C32 0.0195(12) 0.0176(12) 0.0166(12) -0.0034(9) 0.0005(10) 0.0000(9)
C33 0.0198(12) 0.0185(12) 0.0200(13) 0.0014(10) 0.0032(10) -0.0001(9)
C34 0.0178(12) 0.0163(11) 0.0194(12) 0.0012(10) 0.0005(10) 0.0002(9)
F1 0.0242(7) 0.0243(7) 0.0158(7) 0.0059(6) 0.0012(6) -0.0009(6)
F2 0.0226(8) 0.0246(7) 0.0189(8) -0.0065(7) 0.0000(6) 0.0020(6)
N1 0.0192(11) 0.0277(11) 0.0192(11) -0.0017(9) 0.0002(9) -0.0031(9)
N18 0.0168(10) 0.0261(11) 0.0207(12) 0.0007(9) 0.0003(8) 0.0023(9)
O1 0.0220(10) 0.0475(13) 0.0326(12) 0.0112(10) -0.0004(9) 0.0064(9)
O2 0.0256(10) 0.0324(11) 0.0269(12) 0.0037(9) 0.0036(9) -0.0061(8)
O3 0.0205(9) 0.0193(9) 0.0261(10) -0.0057(8) 0.0025(8) -0.0003(7)
O4 0.0211(9) 0.0288(11) 0.0281(11) -0.0044(9) 0.0024(8) 0.0061(8)
O5 0.0206(9) 0.0407(12) 0.0322(12) -0.0094(10) 0.0011(9) -0.0077(9)
O6 0.0202(9) 0.0176(9) 0.0283(11) 0.0021(8) 0.0024(8) -0.0019(7)

loop_
_atom_type_symbol
_atom_type_description
_atom_type_scat_dispersion_real
_atom_type_scat_dispersion_imag
_atom_type_scat_source
C C 0.0033 0.0016 'International Tables Vol C Tables 4.2.6.8 and 6.1.1.4'
H H 0.0000 0.0000 'International Tables Vol C Tables 4.2.6.8 and 6.1.1.4'
N N 0.0061 0.0033 'International Tables Vol C Tables 4.2.6.8 and 6.1.1.4'
O O 0.0106 0.0060 'International Tables Vol C Tables 4.2.6.8 and 6.1.1.4'
F F 0.0171 0.0103 'International Tables Vol C Tables 4.2.6.8 and 6.1.1.4'

loop_
_geom_angle_atom_site_label_1
_geom_angle_atom_site_label_2
_geom_angle_atom_site_label_3
_geom_angle
_geom_angle_site_symmetry_1
_geom_angle_site_symmetry_3
_geom_angle_publ_flag
C7 C2 C3 122.9(2) . . ?
C7 C2 N1 118.4(2) . . ?
C3 C2 N1 118.7(2) . . ?
C2 C3 C4 117.7(2) . . ?
C2 C3 H3 121.1 . . ?
C4 C3 H3 121.1 . . ?
C3 C4 C5 120.9(2) . . ?
C3 C4 H4 119.6 . . ?
C5 C4 H4 119.6 . . ?
C6 C5 C4 119.8(2) . . ?
C6 C5 C8 120.7(2) . . ?
C4 C5 C8 119.4(2) . . ?
C5 C6 C7 120.3(2) . . ?
C5 C6 H6 119.9 . . ?
C7 C6 H6 119.9 . . ?
C2 C7 C6 118.4(2) . . ?
C2 C7 H7 120.8 . . ?
C6 C7 H7 120.8 . . ?
F1 C8 C17 108.5(2) . . ?
F1 C8 C5 107.48(19) . . ?
C17 C8 C5 115.2(2) . . ?
F1 C8 C9 103.77(18) . . ?
C17 C8 C9 110.4(2) . . ?
C5 C8 C9 110.7(2) . . ?
O3 C9 C10 123.0(2) . . ?
O3 C9 C8 120.6(2) . . ?
C10 C9 C8 116.4(2) . . ?
C15 C10 C11 120.4(2) . . ?
C15 C10 C9 121.7(2) . . ?
C11 C10 C9 117.9(2) . . ?
C12 C11 C10 120.5(2) . . ?
C12 C11 H11 119.8 . . ?
C10 C11 H11 119.8 . . ?
C11 C12 C13 119.4(3) . . ?
C11 C12 H12 120.3 . . ?
C13 C12 H12 120.3 . . ?
C12 C13 C14 120.8(2) . . ?
C12 C13 H13 119.6 . . ?
C14 C13 H13 119.6 . . ?
C13 C14 C15 120.7(3) . . ?
C13 C14 H14 119.7 . . ?
C15 C14 H14 119.7 . . ?
C10 C15 C14 118.2(2) . . ?
C10 C15 C16 121.1(2) . . ?
C14 C15 C16 120.7(2) . . ?
C15 C16 C17 112.6(2) . . ?
C15 C16 H16A 109.1 . . ?
C17 C16 H16A 109.1 . . ?
C15 C16 H16B 109.1 . . ?
C17 C16 H16B 109.1 . . ?
H16A C16 H16B 107.8 . . ?
C8 C17 C16 111.1(2) . . ?
C8 C17 H17A 109.4 . . ?
C16 C17 H17A 109.4 . . ?
C8 C17 H17B 109.4 . . ?
C16 C17 H17B 109.4 . . ?
H17A C17 H17B 108.0 . . ?
C24 C19 C20 122.4(2) . . ?
C24 C19 N18 118.6(2) . . ?
C20 C19 N18 119.0(2) . . ?
C21 C20 C19 118.4(2) . . ?
C21 C20 H20 120.8 . . ?
C19 C20 H20 120.8 . . ?
C20 C21 C22 120.6(2) . . ?
C20 C21 H21 119.7 . . ?
C22 C21 H21 119.7 . . ?
C23 C22 C21 119.1(2) . . ?
C23 C22 C25 120.9(2) . . ?
C21 C22 C25 119.9(2) . . ?
C24 C23 C22 120.7(2) . . ?
C24 C23 H23 119.6 . . ?
C22 C23 H23 119.6 . . ?
C19 C24 C23 118.7(2) . . ?
C19 C24 H24 120.6 . . ?
C23 C24 H24 120.6 . . ?
F2 C25 C34 108.4(2) . . ?
F2 C25 C22 107.25(19) . . ?
C34 C25 C22 114.9(2) . . ?
F2 C25 C26 103.50(18) . . ?
C34 C25 C26 110.8(2) . . ?
C22 C25 C26 111.3(2) . . ?
O6 C26 C27 122.9(2) . . ?
O6 C26 C25 120.8(2) . . ?
C27 C26 C25 116.2(2) . . ?
C28 C27 C32 120.5(2) . . ?
C28 C27 C26 117.7(2) . . ?
C32 C27 C26 121.7(2) . . ?
C29 C28 C27 120.6(2) . . ?
C29 C28 H28 119.7 . . ?
C27 C28 H28 119.7 . . ?
C28 C29 C30 118.9(2) . . ?
C28 C29 H29 120.5 . . ?
C30 C29 H29 120.5 . . ?
C31 C30 C29 121.0(2) . . ?
C31 C30 H30 119.5 . . ?
C29 C30 H30 119.5 . . ?
C30 C31 C32 120.7(2) . . ?
C30 C31 H31 119.7 . . ?
C32 C31 H31 119.7 . . ?
C31 C32 C27 118.2(2) . . ?
C31 C32 C33 120.8(2) . . ?
C27 C32 C33 120.9(2) . . ?
C32 C33 C34 112.5(2) . . ?
C32 C33 H33A 109.1 . . ?
C34 C33 H33A 109.1 . . ?
C32 C33 H33B 109.1 . . ?
C34 C33 H33B 109.1 . . ?
H33A C33 H33B 107.8 . . ?
C25 C34 C33 111.7(2) . . ?
C25 C34 H34A 109.3 . . ?
C33 C34 H34A 109.3 . . ?
C25 C34 H34B 109.3 . . ?
C33 C34 H34B 109.3 . . ?
H34A C34 H34B 107.9 . . ?
O2 N1 O1 124.0(2) . . ?
O2 N1 C2 117.7(2) . . ?
O1 N1 C2 118.3(2) . . ?
O5 N18 O4 123.7(2) . . ?
O5 N18 C19 118.3(2) . . ?
O4 N18 C19 118.0(2) . . ?

loop_
_geom_bond_atom_site_label_1
_geom_bond_atom_site_label_2
_geom_bond_distance
_geom_bond_site_symmetry_2
_geom_bond_publ_flag
C2 C7 1.381(4) . ?
C2 C3 1.385(4) . ?
C2 N1 1.475(3) . ?
C3 C4 1.391(4) . ?
C3 H3 0.9500 . ?
C4 C5 1.392(3) . ?
C4 H4 0.9500 . ?
C5 C6 1.390(4) . ?
C5 C8 1.521(3) . ?
C6 C7 1.392(4) . ?
C6 H6 0.9500 . ?
C7 H7 0.9500 . ?
C8 F1 1.420(3) . ?
C8 C17 1.514(3) . ?
C8 C9 1.548(3) . ?
C9 O3 1.214(3) . ?
C9 C10 1.476(3) . ?
C10 C15 1.398(3) . ?
C10 C11 1.402(4) . ?
C11 C12 1.382(4) . ?
C11 H11 0.9500 . ?
C12 C13 1.385(4) . ?
C12 H12 0.9500 . ?
C13 C14 1.386(4) . ?
C13 H13 0.9500 . ?
C14 C15 1.404(4) . ?
C14 H14 0.9500 . ?
C15 C16 1.505(4) . ?
C16 C17 1.525(4) . ?
C16 H16A 0.9900 . ?
C16 H16B 0.9900 . ?
C17 H17A 0.9900 . ?
C17 H17B 0.9900 . ?
C19 C24 1.378(4) . ?
C19 C20 1.386(4) . ?
C19 N18 1.475(3) . ?
C20 C21 1.385(4) . ?
C20 H20 0.9500 . ?
C21 C22 1.401(3) . ?
C21 H21 0.9500 . ?
C22 C23 1.394(4) . ?
C22 C25 1.513(3) . ?
C23 C24 1.385(4) . ?
C23 H23 0.9500 . ?
C24 H24 0.9500 . ?
C25 F2 1.429(3) . ?
C25 C34 1.509(3) . ?
C25 C26 1.551(3) . ?
C26 O6 1.208(3) . ?
C26 C27 1.489(3) . ?
C27 C28 1.398(4) . ?
C27 C32 1.402(4) . ?
C28 C29 1.384(3) . ?
C28 H28 0.9500 . ?
C29 C30 1.388(4) . ?
C29 H29 0.9500 . ?
C30 C31 1.386(4) . ?
C30 H30 0.9500 . ?
C31 C32 1.396(3) . ?
C31 H31 0.9500 . ?
C32 C33 1.506(4) . ?
C33 C34 1.529(3) . ?
C33 H33A 0.9900 . ?
C33 H33B 0.9900 . ?
C34 H34A 0.9900 . ?
C34 H34B 0.9900 . ?
N1 O2 1.225(3) . ?
N1 O1 1.226(3) . ?
N18 O5 1.224(3) . ?
N18 O4 1.229(3) . ?

loop_
_geom_torsion_atom_site_label_1
_geom_torsion_atom_site_label_2
_geom_torsion_atom_site_label_3
_geom_torsion_atom_site_label_4
_geom_torsion
_geom_torsion_site_symmetry_1
_geom_torsion_site_symmetry_2
_geom_torsion_site_symmetry_3
_geom_torsion_site_symmetry_4
_geom_torsion_publ_flag
C7 C2 C3 C4 0.2(4) . . . . ?
N1 C2 C3 C4 -178.3(2) . . . . ?
C2 C3 C4 C5 -0.7(4) . . . . ?
C3 C4 C5 C6 0.8(4) . . . . ?
C3 C4 C5 C8 177.6(2) . . . . ?
C4 C5 C6 C7 -0.4(4) . . . . ?
C8 C5 C6 C7 -177.1(2) . . . . ?
C3 C2 C7 C6 0.2(4) . . . . ?
N1 C2 C7 C6 178.8(2) . . . . ?
C5 C6 C7 C2 -0.1(4) . . . . ?
C6 C5 C8 F1 -149.9(2) . . . . ?
C4 C5 C8 F1 33.4(3) . . . . ?
C6 C5 C8 C17 -28.8(3) . . . . ?
C4 C5 C8 C17 154.5(2) . . . . ?
C6 C5 C8 C9 97.4(3) . . . . ?
C4 C5 C8 C9 -79.3(3) . . . . ?
F1 C8 C9 O3 -100.2(3) . . . . ?
C17 C8 C9 O3 143.6(2) . . . . ?
C5 C8 C9 O3 14.8(3) . . . . ?
F1 C8 C9 C10 78.6(2) . . . . ?
C17 C8 C9 C10 -37.6(3) . . . . ?
C5 C8 C9 C10 -166.4(2) . . . . ?
O3 C9 C10 C15 -171.0(3) . . . . ?
C8 C9 C10 C15 10.2(4) . . . . ?
O3 C9 C10 C11 8.1(4) . . . . ?
C8 C9 C10 C11 -170.6(2) . . . . ?
C15 C10 C11 C12 0.5(4) . . . . ?
C9 C10 C11 C12 -178.7(3) . . . . ?
C10 C11 C12 C13 1.1(4) . . . . ?
C11 C12 C13 C14 -1.4(4) . . . . ?
C12 C13 C14 C15 -0.1(4) . . . . ?
C11 C10 C15 C14 -1.9(4) . . . . ?
C9 C10 C15 C14 177.3(2) . . . . ?
C11 C10 C15 C16 177.8(2) . . . . ?
C9 C10 C15 C16 -3.1(4) . . . . ?
C13 C14 C15 C10 1.6(4) . . . . ?
C13 C14 C15 C16 -178.0(2) . . . . ?
C10 C15 C16 C17 23.7(3) . . . . ?
C14 C15 C16 C17 -156.7(2) . . . . ?
F1 C8 C17 C16 -55.0(3) . . . . ?
C5 C8 C17 C16 -175.5(2) . . . . ?
C9 C8 C17 C16 58.1(3) . . . . ?
C15 C16 C17 C8 -51.4(3) . . . . ?
C24 C19 C20 C21 -0.4(4) . . . . ?
N18 C19 C20 C21 -179.9(2) . . . . ?
C19 C20 C21 C22 -0.2(4) . . . . ?
C20 C21 C22 C23 0.8(4) . . . . ?
C20 C21 C22 C25 178.2(2) . . . . ?
C21 C22 C23 C24 -1.0(4) . . . . ?
C25 C22 C23 C24 -178.3(2) . . . . ?
C20 C19 C24 C23 0.3(4) . . . . ?
N18 C19 C24 C23 179.8(2) . . . . ?
C22 C23 C24 C19 0.4(4) . . . . ?
C23 C22 C25 F2 -148.1(2) . . . . ?
C21 C22 C25 F2 34.6(3) . . . . ?
C23 C22 C25 C34 -27.6(4) . . . . ?
C21 C22 C25 C34 155.1(2) . . . . ?
C23 C22 C25 C26 99.3(3) . . . . ?
C21 C22 C25 C26 -78.0(3) . . . . ?
F2 C25 C26 O6 -99.5(3) . . . . ?
C34 C25 C26 O6 144.6(2) . . . . ?
C22 C25 C26 O6 15.5(3) . . . . ?
F2 C25 C26 C27 79.2(2) . . . . ?
C34 C25 C26 C27 -36.8(3) . . . . ?
C22 C25 C26 C27 -165.8(2) . . . . ?
O6 C26 C27 C28 7.4(4) . . . . ?
C25 C26 C27 C28 -171.3(2) . . . . ?
O6 C26 C27 C32 -170.0(3) . . . . ?
C25 C26 C27 C32 11.3(3) . . . . ?
C32 C27 C28 C29 0.7(4) . . . . ?
C26 C27 C28 C29 -176.7(2) . . . . ?
C27 C28 C29 C30 1.6(4) . . . . ?
C28 C29 C30 C31 -2.5(4) . . . . ?
C29 C30 C31 C32 1.1(4) . . . . ?
C30 C31 C32 C27 1.3(4) . . . . ?
C30 C31 C32 C33 -177.8(3) . . . . ?
C28 C27 C32 C31 -2.2(4) . . . . ?
C26 C27 C32 C31 175.2(2) . . . . ?
C28 C27 C32 C33 177.0(2) . . . . ?
C26 C27 C32 C33 -5.7(4) . . . . ?
C31 C32 C33 C34 -155.3(2) . . . . ?
C27 C32 C33 C34 25.6(3) . . . . ?
F2 C25 C34 C33 -55.8(3) . . . . ?
C22 C25 C34 C33 -175.7(2) . . . . ?
C26 C25 C34 C33 57.1(3) . . . . ?
C32 C33 C34 C25 -51.7(3) . . . . ?
C7 C2 N1 O2 -13.2(3) . . . . ?
C3 C2 N1 O2 165.5(2) . . . . ?
C7 C2 N1 O1 166.9(3) . . . . ?
C3 C2 N1 O1 -14.5(4) . . . . ?
C24 C19 N18 O5 170.6(3) . . . . ?
C20 C19 N18 O5 -9.8(4) . . . . ?
C24 C19 N18 O4 -9.4(4) . . . . ?
C20 C19 N18 O4 170.2(2) . . . . ?
